data_2215891
loop_
_publ_author_name
'Kakou-Yao, Rita'
'Djande, Abdoulaye'
'Kabore, Leopold'
'Saba, Adama'
'Aycard, Jean Pierre'

_publ_section_title
;
 4-[(1,3-Dioxoisochroman-4-ylidene)hydroxymethyl]benzonitrile
;
_journal_coeditor_code DN3062
_journal_issue 11
_journal_name_full 'Acta Crystallographica Section E'
_journal_page_first o4275
_journal_page_last o4275
_journal_paper_doi 10.1107/S1600536807045357
_journal_volume 63
_journal_year 2007
_chemical_formula_iupac 'C17 H9 N1 O4'
_chemical_formula_moiety 'C17 H9 N1 O4'
_chemical_formula_sum 'C17 H9 N O4'
_chemical_formula_weight 291.26
_chemical_name_systematic
;
4-[(1,3-Dioxoisochroman-4-ylidene)hydroxymethyl]benzonitrile
;
_space_group_IT_number 14
_symmetry_cell_setting monoclinic
_symmetry_space_group_name_Hall '-P 2ybc'
_symmetry_space_group_name_H-M 'P 1 21/c 1'
_atom_sites_solution_hydrogens geom
_atom_sites_solution_primary direct
_audit_creation_method CRYSTALS_ver_12.84
_cell_angle_alpha 90
_cell_angle_beta 97.2450(10)
_cell_angle_gamma 90
_cell_formula_units_Z 4
_cell_length_a 9.9944(3)
_cell_length_b 9.3091(3)
_cell_length_c 14.3752(5)
_cell_measurement_reflns_used 21043
_cell_measurement_temperature 294
_cell_measurement_theta_max 30.158
_cell_measurement_theta_min 2.054
_cell_volume 1326.77(7)
_computing_cell_refinement 'DENZO/SCALEPACK (Otwinowski & Minor, 1997)'
_computing_data_collection 'COLLECT (Nonius, 2001)'
_computing_data_reduction 'DENZO/SCALEPACK (Otwinowski & Minor, 1997)'
_computing_molecular_graphics
;
ORTEP-3 for Windows (Farrugia, 1997)
;
_computing_publication_material 'CRYSTALS (Betteridge <i>et al.</i>,  2003)'
_computing_structure_refinement 'CRYSTALS (Betteridge <i>et al.</i>,  2003)'
_computing_structure_solution 'SIR92 (Altomare <i>et al.</i>,  1994)'
_diffrn_ambient_temperature 294
_diffrn_measured_fraction_theta_full 0.995
_diffrn_measured_fraction_theta_max 0.989
_diffrn_measurement_device_type 'Nonius KappaCCD'
_diffrn_measurement_method \f
_diffrn_radiation_monochromator graphite
_diffrn_radiation_type 'Mo K\a'
_diffrn_radiation_wavelength 0.71073
_diffrn_reflns_av_R_equivalents 0.041
_diffrn_reflns_limit_h_max 14
_diffrn_reflns_limit_h_min 0
_diffrn_reflns_limit_k_max 13
_diffrn_reflns_limit_k_min 0
_diffrn_reflns_limit_l_max 20
_diffrn_reflns_limit_l_min -20
_diffrn_reflns_number 4113
_diffrn_reflns_theta_full 29.253
_diffrn_reflns_theta_max 30.158
_diffrn_reflns_theta_min 2.054
_diffrn_standards_number 0
_exptl_absorpt_coefficient_mu 0.106
_exptl_absorpt_correction_type none
_exptl_crystal_colour yellow
_exptl_crystal_density_diffrn 1.458
_exptl_crystal_description cubic
_exptl_crystal_F_000 600
_exptl_crystal_size_max 0.40
_exptl_crystal_size_mid 0.40
_exptl_crystal_size_min 0.40
_refine_diff_density_max 0.27
_refine_diff_density_min -0.25
_refine_ls_extinction_method None
_refine_ls_goodness_of_fit_ref 0.9095
_refine_ls_hydrogen_treatment noref
_refine_ls_matrix_type full
_refine_ls_number_parameters 199
_refine_ls_number_reflns 2342
_refine_ls_number_restraints 0
_refine_ls_R_factor_all 0.0924
_refine_ls_R_factor_gt 0.0501
_refine_ls_shift/su_max 0.000405
_refine_ls_structure_factor_coef Fsqd
_refine_ls_weighting_details
;
 Chebychev polynomial [Watkin, D. (1994). Acta Cryst. A50,
 411--437. Prince, E. (1982). Mathematical
 Techniques in Crystallography and Materials
Science Springer-Verlag, New York.]
 [weight] = 1.0/[A~0~*T~0~(x)+A~1~*T~1~(x) ... +A~n-1~]*T~n-1~(x)]
 where A~i~ are the Chebychev coefficients listed below and x= Fcalc/Fmax
 Method = Robust Weighting (Prince, 1982)
 W = [weight] * [1-(deltaF/6*sigmaF)^2^]^2^
 A~i~ are:
 333. 498. 301. 108.
;
_refine_ls_weighting_scheme calc
_refine_ls_wR_factor_all 4.7335
_refine_ls_wR_factor_gt 0.1248
_refine_ls_wR_factor_ref 0.1248
_reflns_number_gt 2342
_reflns_number_total 3886
_reflns_threshold_expression I>3\s(I)
_cod_data_source_file dn3062.cif
_cod_data_source_block I
_cod_depositor_comments
;
The following automatic conversions were performed:
'_symmetry_cell_setting' value 'Monoclinic' changed to 'monoclinic'
according to '/home/saulius/struct/CIF-dictionaries/cif_core.dic'
dictionary named 'cif_core.dic' version 2.4.1 from 2010-06-29.

Automatic conversion script
Id: cif_fix_enum 1527 2010-12-29 10:47:43Z saulius 

The following automatic conversions were performed:

'_symmetry_cell_setting' value 'Monoclinic' changed to 'monoclinic'
according to /home/saulius/struct/CIF-dictionaries/cif_core.dic
dictionary named 'cif_core.dic' version 2.4.1 from 2010-06-29.

Automatic conversion script
Id: cif_fix_values 1715 2011-07-08 13:25:40Z adriana 
;
_cod_original_sg_symbol_H-M 'P 21/c'
_cod_original_formula_sum 'C17 H9 N1 O4'
_cod_database_code 2215891
_cod_database_fobs_code 2215891

loop_
_symmetry_equiv_pos_as_xyz
x,y,z
-x,-y,-z
-x,y+1/2,-z+1/2
x,-y+1/2,z+1/2

loop_
_atom_site_type_symbol
_atom_site_label
_atom_site_fract_x
_atom_site_fract_y
_atom_site_fract_z
_atom_site_U_iso_or_equiv
_atom_site_adp_type
_atom_site_occupancy
O O2 0.50626(15) -0.04093(16) 0.61652(10) 0.0649 Uani 1.0000
O O20 0.84144(19) -0.11007(16) 0.80705(11) 0.0770 Uani 1.0000
C C17 0.76804(17) 0.2051(2) 0.91579(12) 0.0500 Uani 1.0000
C C15 0.95922(17) 0.28840(19) 1.01898(11) 0.0479 Uani 1.0000
O O18 0.33737(15) 0.0948(2) 0.55713(13) 0.0874 Uani 1.0000
C C5 0.72805(16) 0.32456(17) 0.71405(11) 0.0431 Uani 1.0000
C C10 0.65110(15) 0.20037(17) 0.69253(10) 0.0393 Uani 1.0000
C C14 1.04403(18) 0.2052(2) 0.97158(14) 0.0572 Uani 1.0000
C C4 0.69481(17) 0.05562(17) 0.72106(11) 0.0453 Uani 1.0000
C C6 0.68116(18) 0.45734(18) 0.68391(13) 0.0499 Uani 1.0000
C C11 0.79395(19) 0.02193(19) 0.79341(13) 0.0509 Uani 1.0000
N N22 1.0467(2) 0.4419(2) 1.16293(14) 0.0748 Uani 1.0000
C C7 0.55762(19) 0.4727(2) 0.62919(15) 0.0593 Uani 1.0000
C C12 0.85219(17) 0.11981(19) 0.86907(11) 0.0470 Uani 1.0000
C C8 0.48183(18) 0.3526(2) 0.60371(14) 0.0587 Uani 1.0000
C C13 0.99018(19) 0.1196(2) 0.89771(13) 0.0564 Uani 1.0000
C C21 1.0108(2) 0.3743(2) 1.09855(13) 0.0557 Uani 1.0000
C C16 0.82107(17) 0.2886(2) 0.99060(12) 0.0502 Uani 1.0000
C C9 0.52799(16) 0.2176(2) 0.63462(12) 0.0469 Uani 1.0000
C C1 0.44722(19) 0.0937(2) 0.60105(13) 0.0583 Uani 1.0000
O O19 0.6651(2) -0.18811(16) 0.67563(13) 0.0859 Uani 1.0000
C C3 0.6269(2) -0.0640(2) 0.67100(13) 0.0580 Uani 1.0000
H H17 0.6742 0.2041 0.8961 0.0585 Uiso 1.0000
H H5 0.8133 0.3177 0.7492 0.0513 Uiso 1.0000
H H14 1.1405 0.2077 0.9902 0.0668 Uiso 1.0000
H H6 0.7339 0.5410 0.6999 0.0591 Uiso 1.0000
H H7 0.5251 0.5689 0.6082 0.0712 Uiso 1.0000
H H8 0.3977 0.3597 0.5659 0.0690 Uiso 1.0000
H H13 1.0472 0.0619 0.8657 0.0672 Uiso 1.0000
H H16 0.7651 0.3500 1.0216 0.0599 Uiso 1.0000
H H20 0.8026 -0.1604 0.7606 0.1115 Uiso 1.0000

loop_
_atom_site_aniso_label
_atom_site_aniso_U_11
_atom_site_aniso_U_22
_atom_site_aniso_U_33
_atom_site_aniso_U_12
_atom_site_aniso_U_13
_atom_site_aniso_U_23
O2 0.0704(8) 0.0638(9) 0.0580(8) -0.0242(7) -0.0012(7) -0.0132(6)
O20 0.1147(13) 0.0427(7) 0.0672(9) 0.0149(8) -0.0142(8) 0.0028(6)
C17 0.0426(8) 0.0604(10) 0.0456(8) 0.0014(7) 0.0007(6) 0.0007(7)
C15 0.0523(9) 0.0505(9) 0.0386(8) -0.0006(7) -0.0028(6) 0.0058(7)
O18 0.0541(8) 0.1130(14) 0.0896(12) -0.0251(9) -0.0129(8) -0.0120(11)
C5 0.0415(7) 0.0436(8) 0.0425(8) -0.0016(6) -0.0019(6) 0.0015(6)
C10 0.0391(7) 0.0419(8) 0.0367(7) -0.0017(6) 0.0037(6) -0.0020(6)
C14 0.0450(9) 0.0691(12) 0.0543(10) 0.0069(8) -0.0063(7) 0.0020(9)
C4 0.0545(9) 0.0387(8) 0.0417(8) -0.0043(6) 0.0015(6) -0.0025(6)
C6 0.0536(9) 0.0412(8) 0.0541(9) -0.0015(7) 0.0037(7) 0.0007(7)
C11 0.0651(10) 0.0390(8) 0.0477(8) 0.0037(7) 0.0032(7) 0.0027(7)
N22 0.0824(13) 0.0750(12) 0.0628(11) -0.0076(10) -0.0067(9) -0.0104(9)
C7 0.0558(10) 0.0549(10) 0.0658(12) 0.0124(8) 0.0017(9) 0.0105(8)
C12 0.0539(9) 0.0456(8) 0.0396(8) 0.0037(7) -0.0011(7) 0.0044(7)
C8 0.0425(8) 0.0733(13) 0.0571(10) 0.0064(8) -0.0056(7) 0.0069(9)
C13 0.0512(9) 0.0640(12) 0.0522(9) 0.0148(8) 0.0002(7) -0.0020(8)
C21 0.0598(10) 0.0564(11) 0.0481(9) -0.0038(8) -0.0038(8) 0.0020(8)
C16 0.0490(9) 0.0585(10) 0.0429(8) 0.0048(7) 0.0055(7) -0.0003(7)
C9 0.0384(7) 0.0589(10) 0.0429(8) -0.0076(7) 0.0032(6) -0.0036(7)
C1 0.0498(9) 0.0716(12) 0.0526(10) -0.0162(9) 0.0035(8) -0.0068(9)
O19 0.1348(16) 0.0405(8) 0.0770(11) -0.0089(8) -0.0074(10) -0.0063(7)
C3 0.0797(13) 0.0445(9) 0.0488(9) -0.0144(8) 0.0042(9) -0.0048(7)

loop_
_atom_type_symbol
_atom_type_scat_dispersion_real
_atom_type_scat_dispersion_imag
_atom_type_scat_source
C 0.0033 0.0016 'International Tables Vol C 4.2.6.8 and 6.1.1.4'
H 0.0000 0.0000 'International Tables Vol C 4.2.6.8 and 6.1.1.4'
N 0.0061 0.0033 'International Tables Vol C 4.2.6.8 and 6.1.1.4'
O 0.0106 0.0060 'International Tables Vol C 4.2.6.8 and 6.1.1.4'

loop_
_geom_angle_atom_site_label_1
_geom_angle_atom_site_label_2
_geom_angle_atom_site_label_3
_geom_angle
_geom_angle_publ_flag
C1 O2 C3 123.92(14) no
C11 O20 H20 105.7 no
C12 C17 C16 120.19(16) no
C12 C17 H17 119.2 no
C16 C17 H17 120.6 no
C14 C15 C21 121.41(16) no
C14 C15 C16 120.14(16) no
C21 C15 C16 118.44(17) no
C10 C5 C6 121.14(14) no
C10 C5 H5 120.0 no
C6 C5 H5 118.9 no
C5 C10 C4 124.28(14) no
C5 C10 C9 116.86(15) no
C4 C10 C9 118.73(14) no
C15 C14 C13 119.74(15) no
C15 C14 H14 119.9 no
C13 C14 H14 120.3 no
C10 C4 C11 125.67(14) no
C10 C4 C3 117.75(15) no
C11 C4 C3 116.56(16) no
C5 C6 C7 121.10(16) no
C5 C6 H6 120.3 no
C7 C6 H6 118.6 no
C4 C11 O20 122.23(16) no
C4 C11 C12 126.33(16) no
O20 C11 C12 111.24(15) no
C6 C7 C8 119.31(17) no
C6 C7 H7 120.2 no
C8 C7 H7 120.5 no
C11 C12 C17 120.05(15) no
C11 C12 C13 120.05(16) no
C17 C12 C13 119.76(16) no
C7 C8 C9 120.00(16) no
C7 C8 H8 121.1 no
C9 C8 H8 118.9 no
C12 C13 C14 120.23(17) no
C12 C13 H13 119.6 no
C14 C13 H13 120.2 no
C15 C21 N22 177.2(2) no
C15 C16 C17 119.90(16) no
C15 C16 H16 119.1 no
C17 C16 H16 120.9 no
C10 C9 C8 121.50(16) no
C10 C9 C1 120.92(17) no
C8 C9 C1 117.51(16) no
C9 C1 O2 117.05(16) no
C9 C1 O18 127.1(2) no
O2 C1 O18 115.75(19) no
C4 C3 O2 119.16(17) no
C4 C3 O19 125.4(2) no
O2 C3 O19 115.37(17) no

loop_
_geom_bond_atom_site_label_1
_geom_bond_atom_site_label_2
_geom_bond_distance
_geom_bond_publ_flag
O2 C1 1.392(3) no
O2 C3 1.369(3) no
O20 C11 1.323(2) no
O20 H20 0.867 no
C17 C12 1.390(2) no
C17 C16 1.378(3) no
C17 H17 0.945 no
C15 C14 1.389(3) no
C15 C21 1.437(3) no
C15 C16 1.389(2) no
O18 C1 1.195(2) no
C5 C10 1.401(2) no
C5 C6 1.373(2) no
C5 H5 0.937 no
C10 C4 1.459(2) no
C10 C9 1.405(2) no
C14 C13 1.381(3) no
C14 H14 0.968 no
C4 C11 1.379(2) no
C4 C3 1.448(2) no
C6 C7 1.385(3) no
C6 H6 0.952 no
C11 C12 1.481(2) no
N22 C21 1.139(3) no
C7 C8 1.374(3) no
C7 H7 0.987 no
C12 C13 1.389(2) no
C8 C9 1.392(3) no
C8 H8 0.945 no
C13 H13 0.945 no
C16 H16 0.949 no
C9 C1 1.455(2) no
O19 C3 1.216(2) no

loop_
_geom_hbond_atom_site_label_D
_geom_hbond_atom_site_label_H
_geom_hbond_atom_site_label_A
_geom_hbond_distance_DH
_geom_hbond_distance_HA
_geom_hbond_distance_DA
_geom_hbond_angle_DHA
_geom_hbond_publ_flag
O20 H20 O19 0.87 1.74 2.523(2) 149 yes

loop_
_cod_related_entry_id
_cod_related_entry_database
_cod_related_entry_code
1 ChemSpider 30655353
